data_7124756
loop_
_publ_author_name
'Li, Yu-Hao'
'Jiang, Ji-Jun'
'Fan, Yan-Zhong'
'Wei, Zhang-Wen'
'Chen, Cheng-Xia'
'Yu, Hui-Juan'
'Zheng, Shao-Ping'
'Fenske, Dieter'
'Su, Cheng-Yong'
'Barboiu, Mihail'

_publ_section_title
;
 Solvent- and anion-induced interconversions of metal-organic cages.
;
_journal_issue 56
_journal_name_full 'Chemical communications (Cambridge, England)'
_journal_page_first 8745
_journal_page_last 8748
_journal_paper_doi 10.1039/c6cc04420d
_journal_volume 52
_journal_year 2016
_chemical_formula_sum 'C106 H74.5 B3.5 F13.88 I0.5 N21 O4 Pd2'
_chemical_formula_weight 2284.07
_space_group_crystal_system monoclinic
_space_group_IT_number 15
_space_group_name_Hall '-C 2yc'
_space_group_name_H-M_alt 'C 1 2/c 1'
_atom_sites_solution_hydrogens geom
_audit_creation_method SHELXL-2014/7
_audit_update_record
;
2016-03-12 deposited with the CCDC.
2016-06-16 downloaded from the CCDC.
;
_cell_angle_alpha 90
_cell_angle_beta 125.0860(10)
_cell_angle_gamma 90
_cell_formula_units_Z 8
_cell_length_a 42.9184(7)
_cell_length_b 20.7337(3)
_cell_length_c 28.9827(4)
_cell_measurement_reflns_used 14160
_cell_measurement_temperature 173(2)
_cell_measurement_theta_max 64.9890
_cell_measurement_theta_min 3.5040
_cell_volume 21104.1(6)
_computing_cell_refinement
;
CrysAlisPro, Agilent Technologies,
Version 1.171.36.32 (release 02-08-2013 CrysAlis171 .NET)
(compiled Aug  2 2013,16:46:58)
;
_computing_data_collection
;
CrysAlisPro, Agilent Technologies,
Version 1.171.36.32 (release 02-08-2013 CrysAlis171 .NET)
(compiled Aug  2 2013,16:46:58)
;
_computing_data_reduction
;
CrysAlisPro, Agilent Technologies,
Version 1.171.36.32 (release 02-08-2013 CrysAlis171 .NET)
(compiled Aug  2 2013,16:46:58)
;
_computing_structure_refinement 'SHELXL-2014/7 (Sheldrick, 2014)'
_diffrn_ambient_temperature 173(2)
_diffrn_detector_area_resol_mean 10.6525
_diffrn_measured_fraction_theta_full 0.984
_diffrn_measured_fraction_theta_max 0.984
_diffrn_measurement_device_type 'SuperNova, Dual, Cu at zero, Atlas'
_diffrn_radiation_monochromator mirror
_diffrn_radiation_source 'SuperNova (Cu) X-ray Source'
_diffrn_radiation_type CuK\a
_diffrn_radiation_wavelength 1.54178
_diffrn_reflns_av_R_equivalents 0.0401
_diffrn_reflns_av_unetI/netI 0.0489
_diffrn_reflns_Laue_measured_fraction_full 0.984
_diffrn_reflns_Laue_measured_fraction_max 0.984
_diffrn_reflns_limit_h_max 49
_diffrn_reflns_limit_h_min -48
_diffrn_reflns_limit_k_max 17
_diffrn_reflns_limit_k_min -23
_diffrn_reflns_limit_l_max 29
_diffrn_reflns_limit_l_min -33
_diffrn_reflns_number 31255
_diffrn_reflns_point_group_measured_fraction_full 0.984
_diffrn_reflns_point_group_measured_fraction_max 0.984
_diffrn_reflns_theta_full 62.499
_diffrn_reflns_theta_max 62.499
_diffrn_reflns_theta_min 3.507
_exptl_absorpt_coefficient_mu 4.634
_exptl_absorpt_correction_T_max 1.00000
_exptl_absorpt_correction_T_min 0.48167
_exptl_absorpt_correction_type empirical
_exptl_absorpt_process_details multi-scan
_exptl_crystal_colour yellow
_exptl_crystal_density_diffrn 1.438
_exptl_crystal_description bar
_exptl_crystal_F_000 9203
_exptl_crystal_recrystallization_method 'Re-crystallisation from solvent'
_exptl_crystal_size_max 0.250
_exptl_crystal_size_mid 0.200
_exptl_crystal_size_min 0.150
_refine_diff_density_max 1.163
_refine_diff_density_min -0.845
_refine_diff_density_rms 0.095
_refine_ls_extinction_method none
_refine_ls_goodness_of_fit_ref 1.033
_refine_ls_hydrogen_treatment constr
_refine_ls_matrix_type full
_refine_ls_number_parameters 1475
_refine_ls_number_reflns 16562
_refine_ls_number_restraints 557
_refine_ls_restrained_S_all 1.068
_refine_ls_R_factor_all 0.0739
_refine_ls_R_factor_gt 0.0547
_refine_ls_shift/su_max 0.009
_refine_ls_shift/su_mean 0.000
_refine_ls_structure_factor_coef Fsqd
_refine_ls_weighting_details 'w=1/[\s^2^(Fo^2^)+(0.1000P)^2^+51.0000P] where P=(Fo^2^+2Fc^2^)/3'
_refine_ls_weighting_scheme calc
_refine_ls_wR_factor_gt 0.1468
_refine_ls_wR_factor_ref 0.1640
_reflns_Friedel_coverage 0.000
_reflns_number_gt 12904
_reflns_number_total 16562
_reflns_threshold_expression 'I > 2\s(I)'
_cod_data_source_file c6cc04420d2.cif
_cod_data_source_block Cage-I
_cod_original_sg_symbol_H-M 'C 2/c'
_cod_original_formula_sum 'C106 H74.50 B3.50 F13.88 I0.50 N21 O4 Pd2'
_cod_database_code 7124756
_shelx_shelxl_version_number 2014/7
_shelx_space_group_comment
;
The symmetry employed for this shelxl refinement is uniquely defined
by the following loop, which should always be used as a source of
symmetry information in preference to the above space-group names.
They are only intended as comments.
;
_shelx_estimated_absorpt_t_min 0.390
_shelx_estimated_absorpt_t_max 0.543
_exptl_absorpt_special_details
;
CrysAlisPro, Agilent Technologies,
Version 1.171.36.32 (release 02-08-2013 CrysAlis171 .NET)
(compiled Aug  2 2013,16:46:58)
Empirical absorption correction using spherical harmonics,
 implemented in SCALE3 ABSPACK scaling algorithm.

BF4- anions in the cage cavity were partially replaced by I-
anion, and the fractional ratio between these two anions
was freely refined as a result of about 50%.

Some acetontrile and BF4- molecules are disreded and refined
with partial occupancy and restrains for idealized model.
;

loop_
_space_group_symop_operation_xyz
'x, y, z'
'-x, y, -z+1/2'
'x+1/2, y+1/2, z'
'-x+1/2, y+1/2, -z+1/2'
'-x, -y, -z'
'x, -y, z-1/2'
'-x+1/2, -y+1/2, -z'
'x+1/2, -y+1/2, z-1/2'

loop_
_atom_site_label
_atom_site_type_symbol
_atom_site_fract_x
_atom_site_fract_y
_atom_site_fract_z
_atom_site_U_iso_or_equiv
_atom_site_adp_type
_atom_site_occupancy
_atom_site_site_symmetry_order
_atom_site_calc_flag
_atom_site_refinement_flags_posn
_atom_site_refinement_flags_adp
_atom_site_refinement_flags_occupancy
_atom_site_disorder_assembly
_atom_site_disorder_group
Pd1 Pd -0.11529(2) 0.45225(2) 0.20573(2) 0.03139(12) Uani 1 1 d . . . . .
Pd2 Pd 0.32245(2) 0.46831(2) 0.36100(2) 0.03970(13) Uani 1 1 d . . . . .
O1 O 0.15395(12) 0.7604(2) 0.4544(2) 0.0740(15) Uani 1 1 d . . . . .
O2 O 0.03794(11) 0.6385(2) 0.04918(17) 0.0495(9) Uani 1 1 d . . . . .
O3 O 0.06678(11) 0.13269(18) 0.16528(17) 0.0478(9) Uani 1 1 d . . . . .
O4 O 0.16783(12) 0.2798(2) 0.54345(18) 0.0589(11) Uani 1 1 d . . . . .
N1 N -0.10290(12) 0.54653(19) 0.22808(17) 0.0349(9) Uani 1 1 d . . . . .
N2 N -0.13861(12) 0.47625(19) 0.12411(17) 0.0330(9) Uani 1 1 d . . . . .
N3 N -0.12425(12) 0.35738(18) 0.18380(17) 0.0326(8) Uani 1 1 d . . . . .
N4 N -0.09374(12) 0.42685(19) 0.28659(17) 0.0340(9) Uani 1 1 d . . . . .
N5 N -0.00090(13) 0.6992(2) 0.32072(19) 0.0403(10) Uani 1 1 d . . . . .
N6 N -0.07194(12) 0.5360(2) 0.07280(18) 0.0360(9) Uani 1 1 d . . . . .
N7 N -0.04760(13) 0.2558(2) 0.16881(19) 0.0411(10) Uani 1 1 d . . . . .
N8 N 0.01682(13) 0.3600(2) 0.39920(18) 0.0398(10) Uani 1 1 d . . . . .
N9 N 0.26170(16) 0.6458(3) 0.4301(3) 0.0728(18) Uani 1 1 d . . . . .
N10 N 0.18961(13) 0.5595(2) 0.17712(19) 0.0448(10) Uani 1 1 d . . . . .
N11 N 0.21598(13) 0.2120(2) 0.2611(2) 0.0421(10) Uani 1 1 d . . . . .
N12 N 0.29074(13) 0.3615(2) 0.54089(19) 0.0439(10) Uani 1 1 d . . . . .
N13 N 0.33079(13) 0.5618(2) 0.3874(2) 0.0449(10) Uani 1 1 d . . . . .
N14 N 0.30067(13) 0.4910(2) 0.27956(19) 0.0407(10) Uani 1 1 d . . . . .
N15 N 0.31213(12) 0.3745(2) 0.33719(19) 0.0394(10) Uani 1 1 d . . . . .
N16 N 0.33991(12) 0.4406(2) 0.43965(18) 0.0418(10) Uani 1 1 d . . . . .
C1 C -0.12938(16) 0.5924(2) 0.2081(2) 0.0402(11) Uani 1 1 d . . . . .
H1 H -0.1555 0.5804 0.1851 0.048 Uiso 1 1 calc R U . . .
C2 C -0.11980(16) 0.6569(3) 0.2198(2) 0.0442(12) Uani 1 1 d . . . . .
H2 H -0.1392 0.6887 0.2057 0.053 Uiso 1 1 calc R U . . .
C3 C -0.08181(16) 0.6748(3) 0.2522(2) 0.0423(12) Uani 1 1 d . . . . .
H3 H -0.0749 0.7190 0.2597 0.051 Uiso 1 1 calc R U . . .
C4 C -0.05390(15) 0.6277(2) 0.2736(2) 0.0363(11) Uani 1 1 d . . . . .
C5 C -0.06585(15) 0.5634(2) 0.2605(2) 0.0359(11) Uani 1 1 d . . . . .
H5 H -0.0471 0.5304 0.2750 0.043 Uiso 1 1 calc R U . . .
C6 C -0.01316(15) 0.6416(2) 0.3081(2) 0.0379(11) Uani 1 1 d . . . . .
H6 H 0.0045 0.6070 0.3215 0.045 Uiso 1 1 calc R U . . .
C7 C 0.03870(16) 0.7110(2) 0.3532(2) 0.0393(11) Uani 1 1 d . . . . .
C8 C 0.05191(16) 0.7673(3) 0.3858(3) 0.0458(13) Uani 1 1 d . . . . .
H8 H 0.0342 0.7958 0.3847 0.055 Uiso 1 1 calc R U . . .
C9 C 0.09026(17) 0.7823(3) 0.4194(3) 0.0484(13) Uani 1 1 d . . . . .
H9 H 0.0989 0.8200 0.4421 0.058 Uiso 1 1 calc R U . . .
C10 C 0.11608(17) 0.7416(3) 0.4198(3) 0.0504(14) Uani 1 1 d . . . . .
C11 C 0.10376(17) 0.6859(3) 0.3876(2) 0.0460(13) Uani 1 1 d . . . . .
H11A H 0.1216 0.6581 0.3883 0.055 Uiso 1 1 calc R U . . .
C12 C 0.06530(16) 0.6709(2) 0.3543(2) 0.0406(12) Uani 1 1 d . . . . .
H12 H 0.0569 0.6329 0.3320 0.049 Uiso 1 1 calc R U . . .
C13 C 0.18007(18) 0.7302(3) 0.4467(4) 0.070(2) Uani 1 1 d . . . . .
C14 C 0.1847(2) 0.7544(4) 0.4070(4) 0.079(2) Uani 1 1 d . . . . .
H14 H 0.1695 0.7893 0.3835 0.094 Uiso 1 1 calc R U . . .
C15 C 0.2117(2) 0.7273(4) 0.4015(4) 0.076(2) Uani 1 1 d . . . . .
H15 H 0.2150 0.7435 0.3739 0.092 Uiso 1 1 calc R U . . .
C16 C 0.23407(19) 0.6767(3) 0.4358(4) 0.070(2) Uani 1 1 d . . . . .
C17 C 0.2281(2) 0.6517(3) 0.4743(5) 0.086(3) Uani 1 1 d . . . . .
H17 H 0.2424 0.6153 0.4962 0.103 Uiso 1 1 calc R U . . .
C18 C 0.2015(2) 0.6790(3) 0.4814(4) 0.077(2) Uani 1 1 d . . . . .
H18 H 0.1982 0.6632 0.5091 0.092 Uiso 1 1 calc R U . . .
C19 C 0.28343(19) 0.6800(3) 0.4246(3) 0.0667(19) Uani 1 1 d . . . . .
H19 H 0.2819 0.7256 0.4257 0.080 Uiso 1 1 calc R U . . .
C20 C 0.31123(18) 0.6512(3) 0.4163(3) 0.0560(15) Uani 1 1 d . . . . .
C21 C 0.34256(19) 0.6859(3) 0.4279(3) 0.0548(15) Uani 1 1 d . . . . .
H21 H 0.3464 0.7292 0.4409 0.066 Uiso 1 1 calc R U . . .
C22 C 0.36802(18) 0.6569(3) 0.4203(3) 0.0523(14) Uani 1 1 d . . . . .
H22 H 0.3901 0.6795 0.4292 0.063 Uiso 1 1 calc R U . . .
C23 C 0.36152(18) 0.5955(3) 0.3999(2) 0.0500(14) Uani 1 1 d . . . . .
H23 H 0.3792 0.5760 0.3944 0.060 Uiso 1 1 calc R U . . .
C24 C 0.30645(16) 0.5890(3) 0.3961(3) 0.0477(13) Uani 1 1 d . . . . .
H24 H 0.2851 0.5648 0.3882 0.057 Uiso 1 1 calc R U . . .
C25 C -0.17634(15) 0.4705(2) 0.0854(2) 0.0379(11) Uani 1 1 d . . . . .
H25 H -0.1915 0.4521 0.0962 0.045 Uiso 1 1 calc R U . . .
C26 C -0.19386(15) 0.4908(3) 0.0298(2) 0.0406(11) Uani 1 1 d . . . . .
H26 H -0.2206 0.4861 0.0030 0.049 Uiso 1 1 calc R U . . .
C27 C -0.17164(16) 0.5179(3) 0.0145(2) 0.0406(12) Uani 1 1 d . . . . .
H27 H -0.1831 0.5333 -0.0229 0.049 Uiso 1 1 calc R U . . .
C28 C -0.13274(15) 0.5223(2) 0.0536(2) 0.0340(10) Uani 1 1 d . . . . .
C29 C -0.11706(15) 0.5015(2) 0.1083(2) 0.0339(10) Uani 1 1 d . . . . .
H29 H -0.0903 0.5050 0.1355 0.041 Uiso 1 1 calc R U . . .
C30 C -0.10718(16) 0.5484(2) 0.0397(2) 0.0379(11) Uani 1 1 d . . . . .
H30 H -0.1168 0.5738 0.0069 0.045 Uiso 1 1 calc R U . . .
C31 C -0.04537(15) 0.5623(2) 0.0639(2) 0.0361(11) Uani 1 1 d . . . . .
C32 C -0.01235(15) 0.5276(2) 0.0846(2) 0.0390(11) Uani 1 1 d . . . . .
H32 H -0.0092 0.4870 0.1021 0.047 Uiso 1 1 calc R U . . .
C33 C 0.01618(15) 0.5506(3) 0.0802(2) 0.0395(11) Uani 1 1 d . . . . .
H33 H 0.0384 0.5258 0.0933 0.047 Uiso 1 1 calc R U . . .
C34 C 0.01128(16) 0.6111(3) 0.0561(2) 0.0410(12) Uani 1 1 d . . . . .
C35 C -0.02071(16) 0.6474(2) 0.0370(2) 0.0399(12) Uani 1 1 d . . . . .
H35 H -0.0231 0.6891 0.0218 0.048 Uiso 1 1 calc R U . . .
C36 C -0.04949(15) 0.6230(2) 0.0400(2) 0.0359(11) Uani 1 1 d . . . . .
H36 H -0.0720 0.6474 0.0258 0.043 Uiso 1 1 calc R U . . .
C37 C 0.07490(16) 0.6142(3) 0.0810(2) 0.0448(13) Uani 1 1 d . . . . .
C38 C 0.09907(18) 0.6304(3) 0.1378(3) 0.0533(15) Uani 1 1 d . . . . .
H38 H 0.0898 0.6549 0.1553 0.064 Uiso 1 1 calc R U . . .
C39 C 0.13644(16) 0.6107(3) 0.1684(2) 0.0483(13) Uani 1 1 d . . . . .
H39 H 0.1528 0.6205 0.2075 0.058 Uiso 1 1 calc R U . . .
C40 C 0.15045(16) 0.5763(3) 0.1427(2) 0.0422(12) Uani 1 1 d . . . . .
C41 C 0.12502(18) 0.5581(3) 0.0864(2) 0.0500(14) Uani 1 1 d . . . . .
H41 H 0.1336 0.5322 0.0688 0.060 Uiso 1 1 calc R U . . .
C42 C 0.08744(18) 0.5775(3) 0.0563(2) 0.0512(14) Uani 1 1 d . . . . .
H42 H 0.0703 0.5651 0.0179 0.061 Uiso 1 1 calc R U . . .
C43 C 0.20663(17) 0.5447(3) 0.1550(2) 0.0449(13) Uani 1 1 d . . . . .
H43 H 0.1937 0.5488 0.1153 0.054 Uiso 1 1 calc R U . . .
C44 C 0.24601(16) 0.5212(3) 0.1891(2) 0.0424(12) Uani 1 1 d . . . . .
C45 C 0.26568(16) 0.5162(3) 0.2473(2) 0.0427(12) Uani 1 1 d . . . . .
H45 H 0.2539 0.5312 0.2648 0.051 Uiso 1 1 calc R U . . .
C46 C 0.31776(18) 0.4705(3) 0.2552(3) 0.0469(13) Uani 1 1 d . . . . .
H46 H 0.3425 0.4522 0.2780 0.056 Uiso 1 1 calc R U . . .
C47 C 0.30007(19) 0.4753(3) 0.1979(3) 0.0509(14) Uani 1 1 d . . . . .
H47 H 0.3128 0.4613 0.1816 0.061 Uiso 1 1 calc R U . . .
C48 C 0.26388(17) 0.5006(3) 0.1641(3) 0.0484(13) Uani 1 1 d . . . . .
H48 H 0.2514 0.5038 0.1244 0.058 Uiso 1 1 calc R U . . .
C49 C -0.15341(16) 0.3256(2) 0.1793(2) 0.0394(11) Uani 1 1 d . . . . .
H49 H -0.1698 0.3479 0.1860 0.047 Uiso 1 1 calc R U . . .
C50 C -0.15963(17) 0.2609(3) 0.1649(2) 0.0427(12) Uani 1 1 d . . . . .
H50 H -0.1805 0.2391 0.1610 0.051 Uiso 1 1 calc R U . . .
C51 C -0.13549(16) 0.2283(3) 0.1565(2) 0.0427(12) Uani 1 1 d . . . . .
H51 H -0.1394 0.1837 0.1472 0.051 Uiso 1 1 calc R U . . .
C52 C -0.10540(16) 0.2606(3) 0.1616(2) 0.0414(12) Uani 1 1 d . . . . .
C53 C -0.10080(15) 0.3269(2) 0.1751(2) 0.0362(11) Uani 1 1 d . . . . .
H53 H -0.0806 0.3500 0.1780 0.043 Uiso 1 1 calc R U . . .
C54 C -0.07729(17) 0.2275(3) 0.1562(3) 0.0459(13) Uani 1 1 d . . . . .
H54 H -0.0817 0.1843 0.1430 0.055 Uiso 1 1 calc R U . . .
C55 C -0.01953(16) 0.2236(3) 0.1661(2) 0.0410(12) Uani 1 1 d . . . . .
C56 C -0.02612(17) 0.1694(3) 0.1336(3) 0.0550(15) Uani 1 1 d . . . . .
H56 H -0.0510 0.1515 0.1111 0.066 Uiso 1 1 calc R U . . .
C57 C 0.00279(18) 0.1409(3) 0.1333(3) 0.0574(16) Uani 1 1 d . . . . .
H57 H -0.0022 0.1040 0.1107 0.069 Uiso 1 1 calc R U . . .
C58 C 0.03940(15) 0.1668(3) 0.1664(2) 0.0393(11) Uani 1 1 d . . . . .
C59 C 0.04614(15) 0.2215(3) 0.1973(2) 0.0411(12) Uani 1 1 d . . . . .
H59 H 0.0709 0.2400 0.2188 0.049 Uiso 1 1 calc R U . . .
C60 C 0.01667(15) 0.2498(3) 0.1969(2) 0.0390(11) Uani 1 1 d . . . . .
H60 H 0.0215 0.2879 0.2183 0.047 Uiso 1 1 calc R U . . .
C61 C 0.10309(15) 0.1578(2) 0.1901(2) 0.0388(11) Uani 1 1 d . . . . .
C62 C 0.10972(16) 0.2150(3) 0.1720(2) 0.0433(12) Uani 1 1 d . . . . .
H62 H 0.0890 0.2407 0.1441 0.052 Uiso 1 1 calc R U . . .
C63 C 0.14680(16) 0.2344(2) 0.1950(2) 0.0422(12) Uani 1 1 d . . . . .
H63 H 0.1514 0.2737 0.1830 0.051 Uiso 1 1 calc R U . . .
C64 C 0.17742(15) 0.1967(2) 0.2354(2) 0.0385(11) Uani 1 1 d . . . . .
C65 C 0.16986(16) 0.1386(3) 0.2516(2) 0.0422(12) Uani 1 1 d . . . . .
H65 H 0.1905 0.1116 0.2780 0.051 Uiso 1 1 calc R U . . .
C66 C 0.13330(16) 0.1197(3) 0.2301(2) 0.0436(12) Uani 1 1 d . . . . .
H66 H 0.1287 0.0808 0.2425 0.052 Uiso 1 1 calc R U . . .
C67 C 0.22628(16) 0.2707(3) 0.2669(2) 0.0412(12) Uani 1 1 d . . . . .
H67 H 0.2074 0.3035 0.2521 0.049 Uiso 1 1 calc R U . . .
C68 C 0.27558(16) 0.3538(3) 0.3075(2) 0.0417(12) Uani 1 1 d . . . . .
H68 H 0.2558 0.3845 0.2945 0.050 Uiso 1 1 calc R U . . .
C69 C 0.26619(16) 0.2893(3) 0.2955(2) 0.0429(12) Uani 1 1 d . . . . .
C70 C 0.29577(19) 0.2458(3) 0.3138(3) 0.0607(17) Uani 1 1 d . . . . .
H70 H 0.2905 0.2010 0.3065 0.073 Uiso 1 1 calc R U . . .
C71 C 0.3326(2) 0.2679(3) 0.3425(4) 0.0683(19) Uani 1 1 d . . . . .
H71 H 0.3529 0.2385 0.3546 0.082 Uiso 1 1 calc R U . . .
C72 C 0.33975(17) 0.3328(3) 0.3534(3) 0.0508(14) Uani 1 1 d . . . . .
H72 H 0.3652 0.3479 0.3732 0.061 Uiso 1 1 calc R U . . .
C73 C -0.11620(16) 0.4333(3) 0.3049(2) 0.0441(12) Uani 1 1 d . . . . .
H73 H -0.1400 0.4546 0.2818 0.053 Uiso 1 1 calc R U . . .
C74 C -0.10506(17) 0.4094(3) 0.3569(2) 0.0473(13) Uani 1 1 d . . . . .
H74 H -0.1212 0.4139 0.3693 0.057 Uiso 1 1 calc R U . . .
C75 C -0.07032(17) 0.3791(3) 0.3907(2) 0.0451(13) Uani 1 1 d . . . . .
H75 H -0.0630 0.3604 0.4255 0.054 Uiso 1 1 calc R U . . .
C76 C -0.04584(15) 0.3760(2) 0.3737(2) 0.0377(11) Uani 1 1 d . . . . .
C77 C -0.05923(15) 0.3999(2) 0.3203(2) 0.0342(10) Uani 1 1 d . . . . .
H77 H -0.0433 0.3969 0.3074 0.041 Uiso 1 1 calc R U . . .
C78 C -0.00753(16) 0.3488(3) 0.4099(2) 0.0407(12) Uani 1 1 d . . . . .
H78 H -0.0009 0.3228 0.4413 0.049 Uiso 1 1 calc R U . . .
C79 C 0.05456(15) 0.3362(2) 0.4348(2) 0.0393(11) Uani 1 1 d . . . . .
C80 C 0.08220(16) 0.3701(3) 0.4343(2) 0.0413(12) Uani 1 1 d . . . . .
H80 H 0.0749 0.4056 0.4094 0.050 Uiso 1 1 calc R U . . .
C81 C 0.12049(17) 0.3531(3) 0.4698(2) 0.0459(13) Uani 1 1 d . . . . .
H81 H 0.1393 0.3778 0.4704 0.055 Uiso 1 1 calc R U . . .
C82 C 0.13068(17) 0.2995(3) 0.5045(2) 0.0491(13) Uani 1 1 d . . . . .
C83 C 0.10278(18) 0.2633(3) 0.5029(3) 0.0521(14) Uani 1 1 d . . . . .
H83 H 0.1098 0.2256 0.5254 0.062 Uiso 1 1 calc R U . . .
C84 C 0.06533(17) 0.2816(3) 0.4694(2) 0.0472(13) Uani 1 1 d . . . . .
H84 H 0.0466 0.2572 0.4696 0.057 Uiso 1 1 calc R U . . .
C85 C 0.19670(16) 0.3027(3) 0.5396(3) 0.0485(13) Uani 1 1 d . . . . .
C86 C 0.19547(17) 0.2946(3) 0.4912(3) 0.0512(14) Uani 1 1 d . . . . .
H86 H 0.1738 0.2755 0.4587 0.061 Uiso 1 1 calc R U . . .
C87 C 0.22563(16) 0.3143(3) 0.4901(2) 0.0455(13) Uani 1 1 d . . . . .
H87 H 0.2246 0.3090 0.4567 0.055 Uiso 1 1 calc R U . . .
C88 C 0.25800(16) 0.3421(2) 0.5382(2) 0.0436(12) Uani 1 1 d . . . . .
C89 C 0.25890(17) 0.3488(3) 0.5867(2) 0.0475(13) Uani 1 1 d . . . . .
H89 H 0.2807 0.3669 0.6197 0.057 Uiso 1 1 calc R U . . .
C90 C 0.22844(18) 0.3295(3) 0.5875(2) 0.0501(14) Uani 1 1 d . . . . .
H90 H 0.2292 0.3346 0.6207 0.060 Uiso 1 1 calc R U . . .
C91 C 0.28680(18) 0.3812(3) 0.4969(2) 0.0509(14) Uani 1 1 d . . . . .
H91 H 0.2620 0.3826 0.4628 0.061 Uiso 1 1 calc R U . . .
C92 C 0.31939(17) 0.4021(3) 0.4965(2) 0.0471(13) Uani 1 1 d . . . . .
C93 C 0.31283(16) 0.4182(3) 0.4455(2) 0.0468(13) Uani 1 1 d . . . . .
H93 H 0.2877 0.4133 0.4124 0.056 Uiso 1 1 calc R U . . .
C94 C 0.37504(17) 0.4473(3) 0.4857(3) 0.0505(14) Uani 1 1 d . . . . .
H94 H 0.3946 0.4619 0.4823 0.061 Uiso 1 1 calc R U . . .
C95 C 0.38380(18) 0.4334(3) 0.5387(3) 0.0570(16) Uani 1 1 d . . . . .
H95 H 0.4090 0.4399 0.5712 0.068 Uiso 1 1 calc R U . . .
C96 C 0.35613(19) 0.4103(3) 0.5445(3) 0.0524(14) Uani 1 1 d . . . . .
H96 H 0.3621 0.4002 0.5807 0.063 Uiso 1 1 calc R U . . .
B1 B 0.0000 0.4561(3) 0.2500 0.0256(14) Uani 1 2 d S TU P . .
F1 F -0.02930(12) 0.4235(2) 0.2423(2) 0.0786(11) Uani 1 1 d . U . . .
F2 F 0.01468(16) 0.4967(4) 0.2951(3) 0.147(3) Uani 1 1 d . U . . .
B2 B -0.0414(3) -0.0494(4) 0.0880(4) 0.072(2) Uani 1 1 d D U . . .
F3 F -0.0318(3) -0.0295(4) 0.1385(3) 0.164(3) Uani 1 1 d D U . . .
F4 F -0.07861(16) -0.0689(3) 0.0560(3) 0.130(2) Uani 1 1 d D U . . .
F5 F -0.03727(14) 0.00160(19) 0.0627(2) 0.0843(12) Uani 1 1 d D U . . .
F6 F -0.01845(18) -0.0986(2) 0.0963(3) 0.123(2) Uani 1 1 d D U . . .
B3 B 0.1245(6) 0.8469(10) 0.2595(9) 0.129(5) Uani 0.5 1 d D U P A 1
F7 F 0.1467(6) 0.8006(10) 0.2630(9) 0.194(6) Uani 0.5 1 d D U P A 1
F8 F 0.1376(5) 0.8980(9) 0.2941(8) 0.169(5) Uani 0.5 1 d D U P A 1
F9 F 0.0928(4) 0.8281(6) 0.2546(6) 0.123(4) Uani 0.5 1 d D U P A 1
F10 F 0.1195(4) 0.8669(8) 0.2133(6) 0.149(4) Uani 0.5 1 d D U P A 1
N6W N 0.0215(8) 0.8495(12) 0.2603(11) 0.092(6) Uani 0.3 1 d D U P B -2
C11W C 0.0514(9) 0.8453(14) 0.2717(12) 0.095(7) Uani 0.3 1 d D U P B -2
C12W C 0.0889(9) 0.8440(15) 0.2920(12) 0.095(6) Uani 0.3 1 d D U P B -2
H12A H 0.1006 0.8049 0.3146 0.142 Uiso 0.3 1 calc R U P B -2
H12B H 0.1016 0.8821 0.3156 0.142 Uiso 0.3 1 calc R U P B -2
H12C H 0.0914 0.8440 0.2605 0.142 Uiso 0.3 1 calc R U P B -2
B4 B 0.3189(3) 0.8658(5) 0.3866(5) 0.077(2) Uani 1 1 d . U . C 1
F11 F 0.3058(3) 0.8762(5) 0.3316(3) 0.162(3) Uani 1 1 d . U . C 1
F12 F 0.2910(3) 0.8183(5) 0.3702(5) 0.210(4) Uani 1 1 d . U . C 1
F13 F 0.35495(19) 0.8385(3) 0.4129(3) 0.1151(18) Uani 1 1 d . U . C 1
F14 F 0.3215(3) 0.9239(3) 0.4038(2) 0.109(3) Uani 0.7 1 d . U P C 1
F14A F 0.3110(5) 0.8402(6) 0.4230(6) 0.071(3) Uani 0.3 1 d . U P D 2
I1 I 0.21404(3) 0.47484(4) 0.32608(4) 0.0430(3) Uani 0.513(2) 1 d . U P E 1
B6 B 0.2139(5) 0.4530(9) 0.3209(8) 0.064(5) Uani 0.487(2) 1 d D U P E 2
F04 F 0.24464(18) 0.4831(3) 0.3286(3) 0.0530(17) Uani 0.487(2) 1 d D U P E 2
F03 F 0.1857(2) 0.4950(4) 0.3115(4) 0.069(2) Uani 0.487(2) 1 d D U P E 2
F02 F 0.2229(3) 0.4131(5) 0.3631(5) 0.096(3) Uani 0.487(2) 1 d D U P E 2
F01 F 0.1980(3) 0.4155(6) 0.2747(5) 0.105(3) Uani 0.487(2) 1 d D U P E 2
N1W N 0.9662(2) 0.7911(3) 0.9644(3) 0.0813(18) Uani 1 1 d . U . . .
C1W C 0.9751(2) 0.8436(4) 0.9717(3) 0.0695(18) Uani 1 1 d . U . . .
C2W C 0.9866(3) 0.9119(4) 0.9820(4) 0.087(2) Uani 1 1 d . U . . .
H2W1 H 0.9796 0.9312 1.0058 0.131 Uiso 1 1 calc R U . . .
H2W2 H 0.9735 0.9349 0.9459 0.131 Uiso 1 1 calc R U . . .
H2W3 H 1.0142 0.9151 1.0010 0.131 Uiso 1 1 calc R U . . .
N2W N 0.4061(3) 0.4686(5) 0.3919(4) 0.109(3) Uani 1 1 d . U . . .
C3W C 0.4196(3) 0.4703(4) 0.3686(6) 0.102(3) Uani 1 1 d . U . . .
C4W C 0.4360(4) 0.4694(5) 0.3344(7) 0.125(4) Uani 1 1 d . U . . .
H4W1 H 0.4603 0.4462 0.3552 0.188 Uiso 1 1 calc R U . . .
H4W2 H 0.4402 0.5138 0.3274 0.188 Uiso 1 1 calc R U . . .
H4W3 H 0.4182 0.4478 0.2983 0.188 Uiso 1 1 calc R U . . .
N3W N 0.4317(2) 0.3148(5) 0.4365(4) 0.105(2) Uani 1 1 d . U . . .
C5W C 0.4439(2) 0.3016(4) 0.4111(4) 0.080(2) Uani 1 1 d . U . . .
C6W C 0.4585(3) 0.2876(4) 0.3805(4) 0.087(2) Uani 1 1 d . U . . .
H6W1 H 0.4389 0.2951 0.3404 0.131 Uiso 1 1 calc R U . . .
H6W2 H 0.4665 0.2423 0.3863 0.131 Uiso 1 1 calc R U . . .
H6W3 H 0.4805 0.3154 0.3931 0.131 Uiso 1 1 calc R U . . .
N4W N -0.2925(2) 0.5207(4) -0.0730(3) 0.0794(17) Uani 1 1 d . U . . .
C7W C -0.3161(3) 0.5450(4) -0.0736(4) 0.0722(19) Uani 1 1 d . U . . .
C8W C -0.3470(3) 0.5774(5) -0.0744(6) 0.107(3) Uani 1 1 d . U . . .
H8W1 H -0.3395 0.5828 -0.0357 0.161 Uiso 1 1 calc R U . . .
H8W2 H -0.3702 0.5513 -0.0959 0.161 Uiso 1 1 calc R U . . .
H8W3 H -0.3518 0.6199 -0.0922 0.161 Uiso 1 1 calc R U . . .
N5W N 0.4059(3) 0.4317(5) 0.6885(4) 0.047(2) Uani 0.5 1 d D U P F -1
C9W C 0.4359(5) 0.4367(9) 0.7102(6) 0.056(4) Uani 0.35 1 d D U P F -1
C10W C 0.4760(6) 0.4379(12) 0.7367(8) 0.082(6) Uani 0.35 1 d D U P F -1
H10A H 0.4861 0.3939 0.7467 0.123 Uiso 0.35 1 calc R U P F -1
H10B H 0.4883 0.4644 0.7708 0.123 Uiso 0.35 1 calc R U P F -1
H10C H 0.4812 0.4563 0.7106 0.123 Uiso 0.35 1 calc R U P F -1
C9A C 0.4209(8) 0.4776(10) 0.7027(12) 0.029(5) Uiso 0.15 1 d D U P G 2
C10A C 0.4391(9) 0.5393(12) 0.7180(14) 0.035(7) Uiso 0.15 1 d D U P G 2
H10D H 0.4268 0.5674 0.7302 0.052 Uiso 0.15 1 calc R U P G 2
H10E H 0.4370 0.5585 0.6854 0.052 Uiso 0.15 1 calc R U P G 2
H10F H 0.4661 0.5341 0.7490 0.052 Uiso 0.15 1 calc R U P G 2
N7W N 0.2148(7) 0.7757(11) 0.2987(10) 0.050(5) Uiso 0.2 1 d D U P . .
C13W C 0.2176(14) 0.7215(12) 0.296(2) 0.088(9) Uiso 0.2 1 d D U P . .
C14W C 0.2213(9) 0.6519(11) 0.2920(13) 0.050(6) Uiso 0.2 1 d D U P . .
H14A H 0.2156 0.6416 0.2548 0.075 Uiso 0.2 1 calc R U P . .
H14B H 0.2035 0.6290 0.2970 0.075 Uiso 0.2 1 calc R U P . .
H14C H 0.2474 0.6384 0.3214 0.075 Uiso 0.2 1 calc R U P . .

loop_
_atom_site_aniso_label
_atom_site_aniso_U_11
_atom_site_aniso_U_22
_atom_site_aniso_U_33
_atom_site_aniso_U_23
_atom_site_aniso_U_13
_atom_site_aniso_U_12
Pd1 0.0352(2) 0.02821(19) 0.03256(19) 0.00084(13) 0.02057(16) -0.00049(14)
Pd2 0.0355(2) 0.0398(2) 0.0427(2) -0.00360(16) 0.02190(18) -0.00296(15)
O1 0.039(2) 0.061(3) 0.107(4) -0.043(3) 0.033(3) -0.007(2)
O2 0.041(2) 0.055(2) 0.055(2) 0.0183(18) 0.0295(19) -0.0017(18)
O3 0.041(2) 0.040(2) 0.064(2) -0.0116(18) 0.0306(19) -0.0024(16)
O4 0.043(2) 0.069(3) 0.056(2) 0.021(2) 0.023(2) 0.013(2)
N1 0.041(2) 0.031(2) 0.035(2) 0.0011(17) 0.0239(19) -0.0013(18)
N2 0.032(2) 0.028(2) 0.038(2) -0.0047(16) 0.0197(19) -0.0042(16)
N3 0.036(2) 0.027(2) 0.036(2) 0.0036(16) 0.0223(18) 0.0006(17)
N4 0.036(2) 0.031(2) 0.039(2) -0.0051(17) 0.0240(19) -0.0036(17)
N5 0.044(2) 0.035(2) 0.047(2) -0.0060(19) 0.029(2) -0.0045(19)
N6 0.036(2) 0.035(2) 0.041(2) 0.0019(17) 0.024(2) -0.0009(18)
N7 0.044(3) 0.036(2) 0.045(2) -0.0007(19) 0.026(2) 0.000(2)
N8 0.044(2) 0.035(2) 0.040(2) 0.0009(18) 0.024(2) 0.0003(19)
N9 0.051(3) 0.046(3) 0.125(5) -0.030(3) 0.053(4) -0.009(3)
N10 0.042(3) 0.051(3) 0.039(2) 0.000(2) 0.022(2) -0.007(2)
N11 0.042(2) 0.035(2) 0.056(3) -0.002(2) 0.032(2) 0.0003(19)
N12 0.043(3) 0.037(2) 0.046(3) 0.002(2) 0.022(2) 0.0029(19)
N13 0.040(2) 0.042(2) 0.051(3) -0.006(2) 0.025(2) -0.007(2)
N14 0.042(3) 0.036(2) 0.051(3) -0.0060(19) 0.031(2) -0.0084(19)
N15 0.038(2) 0.038(2) 0.046(2) -0.0008(19) 0.026(2) 0.0009(19)
N16 0.034(2) 0.040(2) 0.041(2) -0.0019(19) 0.015(2) 0.0009(19)
C1 0.040(3) 0.038(3) 0.037(3) 0.004(2) 0.019(2) 0.001(2)
C2 0.046(3) 0.031(3) 0.048(3) 0.005(2) 0.023(3) 0.007(2)
C3 0.049(3) 0.036(3) 0.046(3) 0.002(2) 0.030(3) 0.002(2)
C4 0.045(3) 0.033(3) 0.035(2) -0.002(2) 0.025(2) -0.002(2)
C5 0.040(3) 0.034(3) 0.039(3) 0.003(2) 0.026(2) 0.003(2)
C6 0.044(3) 0.037(3) 0.037(3) 0.000(2) 0.026(2) -0.001(2)
C7 0.043(3) 0.032(3) 0.047(3) -0.001(2) 0.029(3) -0.003(2)
C8 0.043(3) 0.036(3) 0.061(3) -0.005(2) 0.031(3) -0.001(2)
C9 0.047(3) 0.034(3) 0.065(4) -0.014(3) 0.032(3) -0.005(2)
C10 0.042(3) 0.040(3) 0.068(4) -0.013(3) 0.031(3) -0.003(2)
C11 0.046(3) 0.039(3) 0.059(3) -0.011(3) 0.034(3) -0.003(2)
C12 0.049(3) 0.033(3) 0.046(3) -0.009(2) 0.032(3) -0.005(2)
C13 0.036(3) 0.054(4) 0.108(6) -0.038(4) 0.035(4) -0.013(3)
C14 0.054(4) 0.074(5) 0.086(5) -0.022(4) 0.027(4) 0.015(4)
C15 0.055(4) 0.076(5) 0.092(5) -0.019(4) 0.038(4) 0.007(4)
C16 0.046(4) 0.041(3) 0.122(6) -0.033(4) 0.047(4) -0.012(3)
C17 0.057(4) 0.039(4) 0.164(9) -0.013(4) 0.065(5) -0.003(3)
C18 0.058(4) 0.043(4) 0.135(7) -0.016(4) 0.059(5) -0.008(3)
C19 0.046(4) 0.040(3) 0.106(6) -0.023(3) 0.039(4) -0.007(3)
C20 0.047(3) 0.043(3) 0.071(4) -0.007(3) 0.030(3) -0.003(3)
C21 0.059(4) 0.034(3) 0.067(4) -0.002(3) 0.034(3) -0.010(3)
C22 0.053(4) 0.046(3) 0.057(3) -0.003(3) 0.032(3) -0.016(3)
C23 0.048(3) 0.056(4) 0.051(3) -0.004(3) 0.032(3) -0.012(3)
C24 0.036(3) 0.040(3) 0.061(3) -0.007(3) 0.024(3) -0.007(2)
C25 0.035(3) 0.040(3) 0.041(3) 0.001(2) 0.024(2) -0.002(2)
C26 0.029(3) 0.047(3) 0.041(3) 0.002(2) 0.017(2) 0.001(2)
C27 0.045(3) 0.042(3) 0.037(3) 0.007(2) 0.025(2) 0.009(2)
C28 0.039(3) 0.026(2) 0.043(3) 0.004(2) 0.027(2) 0.002(2)
C29 0.037(3) 0.030(2) 0.038(3) -0.001(2) 0.023(2) -0.001(2)
C30 0.046(3) 0.035(3) 0.037(3) 0.001(2) 0.027(2) -0.002(2)
C31 0.036(3) 0.040(3) 0.034(2) 0.001(2) 0.021(2) -0.005(2)
C32 0.041(3) 0.033(3) 0.045(3) 0.007(2) 0.026(2) -0.002(2)
C33 0.037(3) 0.037(3) 0.044(3) 0.007(2) 0.023(2) 0.001(2)
C34 0.042(3) 0.047(3) 0.038(3) -0.001(2) 0.025(2) -0.011(2)
C35 0.050(3) 0.034(3) 0.038(3) 0.005(2) 0.026(2) -0.005(2)
C36 0.042(3) 0.033(3) 0.035(2) 0.004(2) 0.023(2) 0.001(2)
C37 0.042(3) 0.047(3) 0.046(3) 0.006(2) 0.025(3) -0.009(2)
C38 0.051(4) 0.066(4) 0.052(3) -0.006(3) 0.035(3) -0.011(3)
C39 0.043(3) 0.065(4) 0.037(3) -0.005(3) 0.023(3) -0.014(3)
C40 0.039(3) 0.044(3) 0.044(3) 0.004(2) 0.023(2) -0.007(2)
C41 0.051(3) 0.057(4) 0.041(3) -0.005(3) 0.026(3) -0.001(3)
C42 0.050(3) 0.056(4) 0.037(3) 0.002(3) 0.018(3) -0.005(3)
C43 0.047(3) 0.046(3) 0.042(3) -0.003(2) 0.026(3) -0.012(2)
C44 0.047(3) 0.041(3) 0.043(3) -0.002(2) 0.028(3) -0.009(2)
C45 0.040(3) 0.040(3) 0.053(3) -0.002(2) 0.030(3) -0.004(2)
C46 0.048(3) 0.044(3) 0.058(3) -0.003(3) 0.036(3) -0.004(2)
C47 0.060(4) 0.047(3) 0.059(4) -0.010(3) 0.042(3) -0.007(3)
C48 0.049(3) 0.051(3) 0.048(3) -0.009(3) 0.030(3) -0.014(3)
C49 0.045(3) 0.036(3) 0.045(3) 0.002(2) 0.030(3) 0.000(2)
C50 0.048(3) 0.039(3) 0.047(3) 0.001(2) 0.030(3) -0.007(2)
C51 0.046(3) 0.034(3) 0.049(3) -0.005(2) 0.028(3) -0.006(2)
C52 0.041(3) 0.039(3) 0.044(3) -0.002(2) 0.024(2) 0.001(2)
C53 0.036(3) 0.033(3) 0.038(3) 0.001(2) 0.021(2) -0.002(2)
C54 0.046(3) 0.034(3) 0.058(3) -0.007(2) 0.030(3) -0.001(2)
C55 0.044(3) 0.037(3) 0.048(3) 0.001(2) 0.029(3) 0.002(2)
C56 0.038(3) 0.051(3) 0.076(4) -0.015(3) 0.033(3) -0.009(3)
C57 0.051(4) 0.046(3) 0.078(4) -0.023(3) 0.039(3) -0.011(3)
C58 0.036(3) 0.038(3) 0.048(3) 0.002(2) 0.026(2) 0.003(2)
C59 0.036(3) 0.044(3) 0.045(3) -0.005(2) 0.024(2) -0.005(2)
C60 0.042(3) 0.035(3) 0.040(3) -0.001(2) 0.024(2) -0.002(2)
C61 0.038(3) 0.032(3) 0.050(3) -0.011(2) 0.027(2) -0.004(2)
C62 0.041(3) 0.036(3) 0.049(3) 0.002(2) 0.024(3) 0.005(2)
C63 0.049(3) 0.031(3) 0.050(3) -0.001(2) 0.030(3) -0.003(2)
C64 0.044(3) 0.032(3) 0.043(3) -0.005(2) 0.027(2) 0.002(2)
C65 0.040(3) 0.035(3) 0.053(3) -0.002(2) 0.027(3) 0.004(2)
C66 0.051(3) 0.035(3) 0.054(3) 0.001(2) 0.036(3) 0.001(2)
C67 0.040(3) 0.033(3) 0.049(3) -0.001(2) 0.025(3) 0.002(2)
C68 0.042(3) 0.036(3) 0.049(3) 0.000(2) 0.027(3) 0.002(2)
C69 0.044(3) 0.035(3) 0.057(3) 0.003(2) 0.033(3) 0.004(2)
C70 0.054(4) 0.038(3) 0.096(5) -0.004(3) 0.047(4) 0.001(3)
C71 0.048(4) 0.046(4) 0.108(6) 0.000(4) 0.044(4) 0.008(3)
C72 0.036(3) 0.045(3) 0.069(4) -0.003(3) 0.029(3) -0.002(2)
C73 0.036(3) 0.057(3) 0.043(3) -0.002(2) 0.025(2) 0.001(2)
C74 0.048(3) 0.060(4) 0.045(3) -0.002(3) 0.034(3) -0.001(3)
C75 0.051(3) 0.052(3) 0.037(3) 0.003(2) 0.028(3) -0.005(3)
C76 0.040(3) 0.035(3) 0.035(3) -0.001(2) 0.020(2) -0.004(2)
C77 0.041(3) 0.028(2) 0.039(3) 0.001(2) 0.026(2) -0.002(2)
C78 0.044(3) 0.037(3) 0.038(3) 0.002(2) 0.022(2) 0.000(2)
C79 0.039(3) 0.035(3) 0.041(3) -0.002(2) 0.021(2) 0.001(2)
C80 0.047(3) 0.035(3) 0.046(3) 0.004(2) 0.029(3) 0.007(2)
C81 0.045(3) 0.040(3) 0.057(3) 0.008(2) 0.031(3) 0.006(2)
C82 0.043(3) 0.051(3) 0.048(3) 0.003(3) 0.023(3) 0.007(3)
C83 0.053(4) 0.041(3) 0.057(3) 0.014(3) 0.028(3) 0.008(3)
C84 0.050(3) 0.040(3) 0.051(3) 0.004(2) 0.029(3) -0.001(3)
C85 0.040(3) 0.043(3) 0.058(3) 0.009(3) 0.025(3) 0.011(2)
C86 0.039(3) 0.051(3) 0.052(3) -0.001(3) 0.020(3) 0.006(3)
C87 0.044(3) 0.042(3) 0.047(3) 0.000(2) 0.024(3) 0.009(2)
C88 0.047(3) 0.030(3) 0.047(3) 0.003(2) 0.023(3) 0.011(2)
C89 0.048(3) 0.041(3) 0.048(3) 0.001(2) 0.024(3) 0.005(2)
C90 0.058(4) 0.045(3) 0.046(3) 0.004(2) 0.029(3) 0.010(3)
C91 0.051(3) 0.052(3) 0.044(3) 0.007(3) 0.023(3) 0.010(3)
C92 0.043(3) 0.045(3) 0.050(3) 0.004(2) 0.025(3) 0.007(2)
C93 0.038(3) 0.054(3) 0.041(3) 0.003(2) 0.019(2) 0.002(2)
C94 0.042(3) 0.039(3) 0.057(4) 0.005(3) 0.021(3) 0.003(2)
C95 0.043(3) 0.047(3) 0.057(4) 0.010(3) 0.014(3) -0.001(3)
C96 0.058(4) 0.041(3) 0.045(3) 0.010(2) 0.022(3) 0.005(3)
B1 0.022(3) 0.032(4) 0.031(3) 0.000 0.020(3) 0.000
F1 0.065(2) 0.087(3) 0.099(3) 0.000(2) 0.057(2) -0.014(2)
F2 0.070(3) 0.170(6) 0.140(5) -0.106(4) 0.026(3) 0.008(3)
B2 0.084(5) 0.042(4) 0.112(6) 0.002(4) 0.069(4) -0.002(4)
F3 0.232(8) 0.178(6) 0.104(4) -0.009(4) 0.109(5) -0.007(6)
F4 0.079(3) 0.069(3) 0.198(6) 0.031(3) 0.055(4) -0.009(3)
F5 0.086(3) 0.050(2) 0.120(3) 0.007(2) 0.061(3) -0.007(2)
F6 0.115(4) 0.057(3) 0.224(6) 0.030(3) 0.113(5) 0.022(3)
B3 0.141(9) 0.147(10) 0.160(9) -0.034(8) 0.123(7) -0.043(8)
F7 0.178(10) 0.228(12) 0.231(11) -0.030(9) 0.150(9) -0.005(9)
F8 0.158(10) 0.196(11) 0.185(11) -0.066(9) 0.117(9) -0.072(9)
F9 0.152(8) 0.105(7) 0.155(8) -0.019(6) 0.114(7) -0.054(6)
F10 0.146(8) 0.198(10) 0.158(9) -0.038(8) 0.118(7) -0.070(8)
N6W 0.134(14) 0.066(10) 0.076(10) 0.000(8) 0.061(11) 0.016(11)
C11W 0.153(14) 0.058(10) 0.069(10) 0.006(8) 0.060(10) -0.001(12)
C12W 0.160(13) 0.075(11) 0.070(9) -0.006(8) 0.079(9) -0.011(11)
B4 0.099(5) 0.067(5) 0.104(5) -0.013(4) 0.080(4) -0.003(4)
F11 0.154(6) 0.221(7) 0.107(4) -0.057(5) 0.073(4) 0.000(5)
F12 0.153(6) 0.177(7) 0.220(8) 0.026(6) 0.061(6) -0.024(6)
F13 0.122(4) 0.082(3) 0.175(5) 0.019(3) 0.105(4) 0.006(3)
F14 0.162(6) 0.051(3) 0.043(3) -0.009(2) 0.017(3) 0.050(4)
F14A 0.112(7) 0.068(6) 0.097(6) 0.003(5) 0.097(6) -0.009(6)
I1 0.0315(5) 0.0505(6) 0.0487(5) -0.0018(3) 0.0240(4) -0.0010(3)
B6 0.054(7) 0.083(9) 0.067(7) -0.012(7) 0.042(5) 0.000(7)
F04 0.033(3) 0.065(4) 0.066(4) 0.003(3) 0.031(3) -0.007(3)
F03 0.036(4) 0.086(5) 0.082(5) -0.016(4) 0.032(3) 0.010(4)
F02 0.053(4) 0.109(7) 0.116(7) 0.027(5) 0.043(5) -0.002(4)
F01 0.078(6) 0.116(7) 0.105(6) -0.023(6) 0.042(5) 0.006(5)
N1W 0.091(5) 0.063(4) 0.069(4) 0.015(3) 0.034(3) 0.000(3)
C1W 0.072(4) 0.064(4) 0.062(4) 0.009(3) 0.032(3) 0.003(4)
C2W 0.101(6) 0.073(5) 0.085(5) 0.006(4) 0.053(5) -0.001(4)
N2W 0.079(5) 0.108(6) 0.121(7) -0.027(5) 0.046(5) -0.014(4)
C3W 0.061(5) 0.063(5) 0.157(8) 0.004(5) 0.048(5) 0.003(4)
C4W 0.104(7) 0.087(6) 0.196(10) 0.014(7) 0.094(7) 0.009(5)
N3W 0.076(5) 0.137(7) 0.110(6) 0.025(5) 0.057(4) 0.012(4)
C5W 0.060(4) 0.084(5) 0.086(5) 0.018(4) 0.036(4) 0.001(4)
C6W 0.090(6) 0.077(5) 0.099(6) 0.006(4) 0.056(5) -0.003(4)
N4W 0.074(4) 0.089(4) 0.084(4) 0.001(3) 0.051(4) 0.000(4)
C7W 0.080(5) 0.060(4) 0.094(5) 0.003(4) 0.060(4) -0.004(4)
C8W 0.102(6) 0.085(6) 0.166(8) -0.007(6) 0.095(6) 0.003(5)
N5W 0.059(6) 0.048(5) 0.027(4) -0.003(4) 0.020(4) -0.009(4)
C9W 0.083(8) 0.049(7) 0.030(6) -0.003(6) 0.028(6) -0.015(7)
C10W 0.105(12) 0.085(11) 0.045(8) -0.007(8) 0.037(8) -0.010(10)

loop_
_atom_type_symbol
_atom_type_description
_atom_type_scat_dispersion_real
_atom_type_scat_dispersion_imag
_atom_type_scat_source
C C 0.0181 0.0091 'International Tables Vol C Tables 4.2.6.8 and 6.1.1.4'
H H 0.0000 0.0000 'International Tables Vol C Tables 4.2.6.8 and 6.1.1.4'
B B 0.0090 0.0039 'International Tables Vol C Tables 4.2.6.8 and 6.1.1.4'
N N 0.0311 0.0180 'International Tables Vol C Tables 4.2.6.8 and 6.1.1.4'
O O 0.0492 0.0322 'International Tables Vol C Tables 4.2.6.8 and 6.1.1.4'
F F 0.0727 0.0534 'International Tables Vol C Tables 4.2.6.8 and 6.1.1.4'
Pd Pd 0.1215 3.9337 'International Tables Vol C Tables 4.2.6.8 and 6.1.1.4'
I I -0.3257 6.8362 'International Tables Vol C Tables 4.2.6.8 and 6.1.1.4'

loop_
_geom_angle_atom_site_label_1
_geom_angle_atom_site_label_2
_geom_angle_atom_site_label_3
_geom_angle
_geom_angle_site_symmetry_1
_geom_angle_site_symmetry_3
N2 Pd1 N1 89.95(16) . .
N2 Pd1 N4 177.99(16) . .
N1 Pd1 N4 91.11(16) . .
N2 Pd1 N3 89.71(15) . .
N1 Pd1 N3 176.02(16) . .
N4 Pd1 N3 89.36(15) . .
N15 Pd2 N16 88.73(18) . .
N15 Pd2 N14 87.81(17) . .
N16 Pd2 N14 174.74(17) . .
N15 Pd2 N13 176.02(17) . .
N16 Pd2 N13 88.64(18) . .
N14 Pd2 N13 94.61(18) . .
C10 O1 C13 117.9(5) . .
C34 O2 C37 118.3(4) . .
C58 O3 C61 120.7(4) . .
C82 O4 C85 119.7(4) . .
C1 N1 C5 119.2(4) . .
C1 N1 Pd1 123.1(4) . .
C5 N1 Pd1 117.4(3) . .
C25 N2 C29 118.8(4) . .
C25 N2 Pd1 120.1(3) . .
C29 N2 Pd1 121.0(3) . .
C53 N3 C49 120.6(4) . .
C53 N3 Pd1 119.4(3) . .
C49 N3 Pd1 119.9(3) . .
C77 N4 C73 119.7(4) . .
C77 N4 Pd1 121.9(3) . .
C73 N4 Pd1 118.3(4) . .
C6 N5 C7 119.6(5) . .
C30 N6 C31 121.3(4) . .
C54 N7 C55 121.1(5) . .
C78 N8 C79 120.9(4) . .
C19 N9 C16 119.0(6) . .
C43 N10 C40 120.1(5) . .
C67 N11 C64 120.0(5) . .
C91 N12 C88 119.1(5) . .
C24 N13 C23 118.8(5) . .
C24 N13 Pd2 119.1(4) . .
C23 N13 Pd2 121.9(4) . .
C45 N14 C46 119.3(5) . .
C45 N14 Pd2 118.9(4) . .
C46 N14 Pd2 120.7(4) . .
C72 N15 C68 119.7(5) . .
C72 N15 Pd2 122.2(4) . .
C68 N15 Pd2 117.9(3) . .
C94 N16 C93 118.2(5) . .
C94 N16 Pd2 124.9(4) . .
C93 N16 Pd2 116.7(4) . .
N1 C1 C2 121.6(5) . .
N1 C1 H1 119.2 . .
C2 C1 H1 119.2 . .
C1 C2 C3 119.6(5) . .
C1 C2 H2 120.2 . .
C3 C2 H2 120.2 . .
C4 C3 C2 119.5(5) . .
C4 C3 H3 120.2 . .
C2 C3 H3 120.2 . .
C3 C4 C5 117.5(5) . .
C3 C4 C6 123.6(5) . .
C5 C4 C6 118.8(5) . .
N1 C5 C4 122.6(5) . .
N1 C5 H5 118.7 . .
C4 C5 H5 118.7 . .
N5 C6 C4 121.2(5) . .
N5 C6 H6 119.4 . .
C4 C6 H6 119.4 . .
C12 C7 C8 118.1(5) . .
C12 C7 N5 124.5(5) . .
C8 C7 N5 117.3(5) . .
C9 C8 C7 121.3(5) . .
C9 C8 H8 119.3 . .
C7 C8 H8 119.3 . .
C8 C9 C10 119.4(5) . .
C8 C9 H9 120.3 . .
C10 C9 H9 120.3 . .
C11 C10 C9 120.5(5) . .
C11 C10 O1 123.9(5) . .
C9 C10 O1 115.6(5) . .
C10 C11 C12 119.8(5) . .
C10 C11 H11A 120.1 . .
C12 C11 H11A 120.1 . .
C11 C12 C7 120.9(5) . .
C11 C12 H12 119.6 . .
C7 C12 H12 119.6 . .
C14 C13 C18 122.2(7) . .
C14 C13 O1 118.9(7) . .
C18 C13 O1 118.8(8) . .
C13 C14 C15 119.1(8) . .
C13 C14 H14 120.5 . .
C15 C14 H14 120.5 . .
C14 C15 C16 120.6(9) . .
C14 C15 H15 119.7 . .
C16 C15 H15 119.7 . .
C17 C16 C15 119.4(7) . .
C17 C16 N9 118.3(7) . .
C15 C16 N9 122.2(8) . .
C16 C17 C18 121.1(8) . .
C16 C17 H17 119.5 . .
C18 C17 H17 119.5 . .
C13 C18 C17 117.6(9) . .
C13 C18 H18 121.2 . .
C17 C18 H18 121.2 . .
N9 C19 C20 121.6(6) . .
N9 C19 H19 119.2 . .
C20 C19 H19 119.2 . .
C24 C20 C21 118.3(6) . .
C24 C20 C19 120.7(6) . .
C21 C20 C19 121.0(6) . .
C22 C21 C20 119.0(6) . .
C22 C21 H21 120.5 . .
C20 C21 H21 120.5 . .
C23 C22 C21 119.7(6) . .
C23 C22 H22 120.1 . .
C21 C22 H22 120.1 . .
N13 C23 C22 121.8(6) . .
N13 C23 H23 119.1 . .
C22 C23 H23 119.1 . .
N13 C24 C20 122.3(5) . .
N13 C24 H24 118.9 . .
C20 C24 H24 118.9 . .
N2 C25 C26 121.9(5) . .
N2 C25 H25 119.0 . .
C26 C25 H25 119.0 . .
C27 C26 C25 118.7(5) . .
C27 C26 H26 120.6 . .
C25 C26 H26 120.6 . .
C26 C27 C28 119.6(5) . .
C26 C27 H27 120.2 . .
C28 C27 H27 120.2 . .
C27 C28 C29 118.8(4) . .
C27 C28 C30 122.6(5) . .
C29 C28 C30 118.6(5) . .
N2 C29 C28 122.0(5) . .
N2 C29 H29 119.0 . .
C28 C29 H29 119.0 . .
N6 C30 C28 118.1(5) . .
N6 C30 H30 120.9 . .
C28 C30 H30 120.9 . .
C32 C31 C36 119.4(5) . .
C32 C31 N6 116.8(4) . .
C36 C31 N6 123.5(5) . .
C31 C32 C33 121.3(5) . .
C31 C32 H32 119.4 . .
C33 C32 H32 119.4 . .
C32 C33 C34 118.0(5) . .
C32 C33 H33 121.0 . .
C34 C33 H33 121.0 . .
C35 C34 O2 115.7(5) . .
C35 C34 C33 121.6(5) . .
O2 C34 C33 122.8(5) . .
C34 C35 C36 119.8(5) . .
C34 C35 H35 120.1 . .
C36 C35 H35 120.1 . .
C35 C36 C31 119.8(5) . .
C35 C36 H36 120.1 . .
C31 C36 H36 120.1 . .
C42 C37 C38 120.6(6) . .
C42 C37 O2 120.1(5) . .
C38 C37 O2 119.2(5) . .
C39 C38 C37 119.5(6) . .
C39 C38 H38 120.3 . .
C37 C38 H38 120.3 . .
C38 C39 C40 120.6(5) . .
C38 C39 H39 119.7 . .
C40 C39 H39 119.7 . .
C39 C40 C41 118.4(5) . .
C39 C40 N10 116.8(5) . .
C41 C40 N10 124.7(5) . .
C42 C41 C40 120.3(6) . .
C42 C41 H41 119.8 . .
C40 C41 H41 119.8 . .
C37 C42 C41 120.3(5) . .
C37 C42 H42 119.8 . .
C41 C42 H42 119.8 . .
N10 C43 C44 121.3(5) . .
N10 C43 H43 119.3 . .
C44 C43 H43 119.3 . .
C48 C44 C45 118.5(5) . .
C48 C44 C43 121.2(5) . .
C45 C44 C43 120.2(5) . .
N14 C45 C44 122.1(5) . .
N14 C45 H45 119.0 . .
C44 C45 H45 119.0 . .
N14 C46 C47 121.4(6) . .
N14 C46 H46 119.3 . .
C47 C46 H46 119.3 . .
C48 C47 C46 120.0(5) . .
C48 C47 H47 120.0 . .
C46 C47 H47 120.0 . .
C47 C48 C44 118.7(5) . .
C47 C48 H48 120.6 . .
C44 C48 H48 120.6 . .
N3 C49 C50 120.6(5) . .
N3 C49 H49 119.7 . .
C50 C49 H49 119.7 . .
C51 C50 C49 119.7(5) . .
C51 C50 H50 120.1 . .
C49 C50 H50 120.1 . .
C50 C51 C52 119.7(5) . .
C50 C51 H51 120.1 . .
C52 C51 H51 120.1 . .
C51 C52 C53 118.3(5) . .
C51 C52 C54 122.2(5) . .
C53 C52 C54 119.4(5) . .
N3 C53 C52 121.0(5) . .
N3 C53 H53 119.5 . .
C52 C53 H53 119.5 . .
N7 C54 C52 120.6(5) . .
N7 C54 H54 119.7 . .
C52 C54 H54 119.7 . .
C60 C55 C56 118.2(5) . .
C60 C55 N7 116.9(5) . .
C56 C55 N7 124.8(5) . .
C57 C56 C55 121.2(6) . .
C57 C56 H56 119.4 . .
C55 C56 H56 119.4 . .
C56 C57 C58 119.6(5) . .
C56 C57 H57 120.2 . .
C58 C57 H57 120.2 . .
C59 C58 O3 125.0(5) . .
C59 C58 C57 120.0(5) . .
O3 C58 C57 115.0(5) . .
C58 C59 C60 119.8(5) . .
C58 C59 H59 120.1 . .
C60 C59 H59 120.1 . .
C55 C60 C59 121.2(5) . .
C55 C60 H60 119.4 . .
C59 C60 H60 119.4 . .
C66 C61 C62 120.4(5) . .
C66 C61 O3 116.8(5) . .
C62 C61 O3 122.5(5) . .
C63 C62 C61 119.6(5) . .
C63 C62 H62 120.2 . .
C61 C62 H62 120.2 . .
C62 C63 C64 120.6(5) . .
C62 C63 H63 119.7 . .
C64 C63 H63 119.7 . .
C63 C64 C65 118.5(5) . .
C63 C64 N11 124.9(5) . .
C65 C64 N11 116.6(5) . .
C66 C65 C64 121.3(5) . .
C66 C65 H65 119.3 . .
C64 C65 H65 119.3 . .
C65 C66 C61 119.5(5) . .
C65 C66 H66 120.2 . .
C61 C66 H66 120.2 . .
N11 C67 C69 122.2(5) . .
N11 C67 H67 118.9 . .
C69 C67 H67 118.9 . .
N15 C68 C69 122.1(5) . .
N15 C68 H68 119.0 . .
C69 C68 H68 119.0 . .
C68 C69 C70 117.5(5) . .
C68 C69 C67 118.4(5) . .
C70 C69 C67 124.0(5) . .
C71 C70 C69 119.6(6) . .
C71 C70 H70 120.2 . .
C69 C70 H70 120.2 . .
C70 C71 C72 119.5(6) . .
C70 C71 H71 120.3 . .
C72 C71 H71 120.3 . .
N15 C72 C71 121.6(6) . .
N15 C72 H72 119.2 . .
C71 C72 H72 119.2 . .
N4 C73 C74 121.1(5) . .
N4 C73 H73 119.5 . .
C74 C73 H73 119.5 . .
C75 C74 C73 119.4(5) . .
C75 C74 H74 120.3 . .
C73 C74 H74 120.3 . .
C74 C75 C76 119.9(5) . .
C74 C75 H75 120.1 . .
C76 C75 H75 120.1 . .
C75 C76 C77 117.5(5) . .
C75 C76 C78 121.9(5) . .
C77 C76 C78 120.6(5) . .
N4 C77 C76 122.3(4) . .
N4 C77 H77 118.9 . .
C76 C77 H77 118.9 . .
N8 C78 C76 119.8(5) . .
N8 C78 H78 120.1 . .
C76 C78 H78 120.1 . .
C80 C79 C84 119.0(5) . .
C80 C79 N8 116.3(5) . .
C84 C79 N8 124.8(5) . .
C79 C80 C81 121.2(5) . .
C79 C80 H80 119.4 . .
C81 C80 H80 119.4 . .
C82 C81 C80 119.0(5) . .
C82 C81 H81 120.5 . .
C80 C81 H81 120.5 . .
O4 C82 C81 124.3(5) . .
O4 C82 C83 115.7(5) . .
C81 C82 C83 120.0(5) . .
C84 C83 C82 120.7(5) . .
C84 C83 H83 119.6 . .
C82 C83 H83 119.6 . .
C83 C84 C79 120.0(5) . .
C83 C84 H84 120.0 . .
C79 C84 H84 120.0 . .
C90 C85 C86 120.5(6) . .
C90 C85 O4 117.6(5) . .
C86 C85 O4 121.7(6) . .
C87 C86 C85 120.0(6) . .
C87 C86 H86 120.0 . .
C85 C86 H86 120.0 . .
C86 C87 C88 120.3(5) . .
C86 C87 H87 119.9 . .
C88 C87 H87 119.9 . .
C89 C88 C87 118.8(6) . .
C89 C88 N12 117.7(5) . .
C87 C88 N12 123.5(5) . .
C90 C89 C88 120.8(6) . .
C90 C89 H89 119.6 . .
C88 C89 H89 119.6 . .
C89 C90 C85 119.6(5) . .
C89 C90 H90 120.2 . .
C85 C90 H90 120.2 . .
N12 C91 C92 122.1(6) . .
N12 C91 H91 118.9 . .
C92 C91 H91 118.9 . .
C93 C92 C96 117.3(6) . .
C93 C92 C91 118.2(5) . .
C96 C92 C91 124.4(5) . .
N16 C93 C92 123.9(5) . .
N16 C93 H93 118.0 . .
C92 C93 H93 118.0 . .
N16 C94 C95 121.3(6) . .
N16 C94 H94 119.3 . .
C95 C94 H94 119.3 . .
C96 C95 C94 120.2(6) . .
C96 C95 H95 119.9 . .
C94 C95 H95 119.9 . .
C95 C96 C92 118.9(6) . .
C95 C96 H96 120.5 . .
C92 C96 H96 120.5 . .
F1 B1 F1 118.8(7) 2 .
F1 B1 F2 110.2(4) 2 2
F1 B1 F2 106.4(3) . 2
F1 B1 F2 106.4(3) 2 .
F1 B1 F2 110.2(4) . .
F2 B1 F2 103.9(9) 2 .
F6 B2 F3 107.7(9) . .
F6 B2 F5 112.4(7) . .
F3 B2 F5 107.3(7) . .
F6 B2 F4 110.3(7) . .
F3 B2 F4 109.8(8) . .
F5 B2 F4 109.2(8) . .
F10 B3 F7 89.9(15) . .
F10 B3 F8 105.6(17) . .
F7 B3 F8 123(2) . .
F10 B3 F9 115.3(18) . .
F7 B3 F9 116.3(17) . .
F8 B3 F9 105.7(14) . .
N6W C11W C12W 172(4) . .
C11W C12W H12A 109.5 . .
C11W C12W H12B 109.5 . .
H12A C12W H12B 109.5 . .
C11W C12W H12C 109.5 . .
H12A C12W H12C 109.5 . .
H12B C12W H12C 109.5 . .
F14 B4 F11 101.0(9) . .
F14 B4 F13 110.4(9) . .
F11 B4 F13 106.7(7) . .
F14 B4 F12 131.0(10) . .
F11 B4 F12 90.8(9) . .
F13 B4 F12 111.3(9) . .
F02 B6 F01 105.6(14) . .
F02 B6 F04 113.0(14) . .
F01 B6 F04 108.6(14) . .
F02 B6 F03 109.3(14) . .
F01 B6 F03 106.4(13) . .
F04 B6 F03 113.5(14) . .
N1W C1W C2W 179.0(9) . .
C1W C2W H2W1 109.5 . .
C1W C2W H2W2 109.5 . .
H2W1 C2W H2W2 109.5 . .
C1W C2W H2W3 109.5 . .
H2W1 C2W H2W3 109.5 . .
H2W2 C2W H2W3 109.5 . .
N2W C3W C4W 176.3(12) . .
C3W C4W H4W1 109.5 . .
C3W C4W H4W2 109.5 . .
H4W1 C4W H4W2 109.5 . .
C3W C4W H4W3 109.5 . .
H4W1 C4W H4W3 109.5 . .
H4W2 C4W H4W3 109.5 . .
N3W C5W C6W 178.5(10) . .
C5W C6W H6W1 109.5 . .
C5W C6W H6W2 109.5 . .
H6W1 C6W H6W2 109.5 . .
C5W C6W H6W3 109.5 . .
H6W1 C6W H6W3 109.5 . .
H6W2 C6W H6W3 109.5 . .
N4W C7W C8W 179.5(9) . .
C7W C8W H8W1 109.5 . .
C7W C8W H8W2 109.5 . .
H8W1 C8W H8W2 109.5 . .
C7W C8W H8W3 109.5 . .
H8W1 C8W H8W3 109.5 . .
H8W2 C8W H8W3 109.5 . .
N5W C9W C10W 175(2) . .
C9W C10W H10A 109.5 . .
C9W C10W H10B 109.5 . .
H10A C10W H10B 109.5 . .
C9W C10W H10C 109.5 . .
H10A C10W H10C 109.5 . .
H10B C10W H10C 109.5 . .
C9A C10A H10D 109.5 . .
C9A C10A H10E 109.5 . .
H10D C10A H10E 109.5 . .
C9A C10A H10F 109.5 . .
H10D C10A H10F 109.5 . .
H10E C10A H10F 109.5 . .
N7W C13W C14W 179(5) . .
C13W C14W H14A 109.5 . .
C13W C14W H14B 109.5 . .
H14A C14W H14B 109.5 . .
C13W C14W H14C 109.5 . .
H14A C14W H14C 109.5 . .
H14B C14W H14C 109.5 . .

loop_
_geom_bond_atom_site_label_1
_geom_bond_atom_site_label_2
_geom_bond_distance
_geom_bond_site_symmetry_2
Pd1 N2 2.031(4) .
Pd1 N1 2.032(4) .
Pd1 N4 2.033(4) .
Pd1 N3 2.035(4) .
Pd2 N15 2.026(4) .
Pd2 N16 2.031(4) .
Pd2 N14 2.032(5) .
Pd2 N13 2.038(5) .
O1 C10 1.388(7) .
O1 C13 1.409(8) .
O2 C34 1.392(6) .
O2 C37 1.392(7) .
O3 C58 1.388(6) .
O3 C61 1.389(6) .
O4 C82 1.384(7) .
O4 C85 1.390(7) .
N1 C1 1.331(7) .
N1 C5 1.348(7) .
N2 C25 1.344(7) .
N2 C29 1.350(6) .
N3 C53 1.330(6) .
N3 C49 1.352(7) .
N4 C77 1.341(7) .
N4 C73 1.349(7) .
N5 C6 1.271(7) .
N5 C7 1.413(7) .
N6 C30 1.267(7) .
N6 C31 1.416(6) .
N7 C54 1.252(7) .
N7 C55 1.419(7) .
N8 C78 1.271(7) .
N8 C79 1.419(7) .
N9 C19 1.253(9) .
N9 C16 1.439(8) .
N10 C43 1.256(7) .
N10 C40 1.420(7) .
N11 C67 1.272(7) .
N11 C64 1.406(7) .
N12 C91 1.253(7) .
N12 C88 1.420(8) .
N13 C24 1.334(7) .
N13 C23 1.345(7) .
N14 C45 1.338(7) .
N14 C46 1.347(7) .
N15 C72 1.316(7) .
N15 C68 1.354(7) .
N16 C94 1.327(8) .
N16 C93 1.349(7) .
C1 C2 1.383(8) .
C1 H1 0.9500 .
C2 C3 1.385(8) .
C2 H2 0.9500 .
C3 C4 1.385(8) .
C3 H3 0.9500 .
C4 C5 1.399(7) .
C4 C6 1.460(8) .
C5 H5 0.9500 .
C6 H6 0.9500 .
C7 C12 1.397(8) .
C7 C8 1.400(8) .
C8 C9 1.383(8) .
C8 H8 0.9500 .
C9 C10 1.388(8) .
C9 H9 0.9500 .
C10 C11 1.384(8) .
C11 C12 1.386(8) .
C11 H11A 0.9500 .
C12 H12 0.9500 .
C13 C14 1.370(12) .
C13 C18 1.386(12) .
C14 C15 1.377(11) .
C14 H14 0.9500 .
C15 C16 1.383(12) .
C15 H15 0.9500 .
C16 C17 1.381(13) .
C17 C18 1.392(11) .
C17 H17 0.9500 .
C18 H18 0.9500 .
C19 C20 1.470(9) .
C19 H19 0.9500 .
C20 C24 1.383(8) .
C20 C21 1.386(9) .
C21 C22 1.372(9) .
C21 H21 0.9500 .
C22 C23 1.363(9) .
C22 H22 0.9500 .
C23 H23 0.9500 .
C24 H24 0.9500 .
C25 C26 1.394(7) .
C25 H25 0.9500 .
C26 C27 1.382(8) .
C26 H26 0.9500 .
C27 C28 1.380(8) .
C27 H27 0.9500 .
C28 C29 1.388(7) .
C28 C30 1.472(7) .
C29 H29 0.9500 .
C30 H30 0.9500 .
C31 C32 1.382(8) .
C31 C36 1.397(7) .
C32 C33 1.386(7) .
C32 H32 0.9500 .
C33 C34 1.392(8) .
C33 H33 0.9500 .
C34 C35 1.372(8) .
C35 C36 1.382(7) .
C35 H35 0.9500 .
C36 H36 0.9500 .
C37 C42 1.352(9) .
C37 C38 1.390(8) .
C38 C39 1.375(9) .
C38 H38 0.9500 .
C39 C40 1.393(8) .
C39 H39 0.9500 .
C40 C41 1.395(8) .
C41 C42 1.381(9) .
C41 H41 0.9500 .
C42 H42 0.9500 .
C43 C44 1.466(9) .
C43 H43 0.9500 .
C44 C48 1.391(8) .
C44 C45 1.392(8) .
C45 H45 0.9500 .
C46 C47 1.377(9) .
C46 H46 0.9500 .
C47 C48 1.377(9) .
C47 H47 0.9500 .
C48 H48 0.9500 .
C49 C50 1.385(8) .
C49 H49 0.9500 .
C50 C51 1.372(8) .
C50 H50 0.9500 .
C51 C52 1.385(8) .
C51 H51 0.9500 .
C52 C53 1.410(7) .
C52 C54 1.473(8) .
C53 H53 0.9500 .
C54 H54 0.9500 .
C55 C60 1.383(8) .
C55 C56 1.387(8) .
C56 C57 1.378(9) .
C56 H56 0.9500 .
C57 C58 1.394(8) .
C57 H57 0.9500 .
C58 C59 1.368(8) .
C59 C60 1.390(8) .
C59 H59 0.9500 .
C60 H60 0.9500 .
C61 C66 1.387(8) .
C61 C62 1.390(8) .
C62 C63 1.385(8) .
C62 H62 0.9500 .
C63 C64 1.393(8) .
C63 H63 0.9500 .
C64 C65 1.396(8) .
C65 C66 1.371(8) .
C65 H65 0.9500 .
C66 H66 0.9500 .
C67 C69 1.462(8) .
C67 H67 0.9500 .
C68 C69 1.381(8) .
C68 H68 0.9500 .
C69 C70 1.391(8) .
C70 C71 1.373(10) .
C70 H70 0.9500 .
C71 C72 1.378(9) .
C71 H71 0.9500 .
C72 H72 0.9500 .
C73 C74 1.384(8) .
C73 H73 0.9500 .
C74 C75 1.377(9) .
C74 H74 0.9500 .
C75 C76 1.395(8) .
C75 H75 0.9500 .
C76 C77 1.396(7) .
C76 C78 1.463(8) .
C77 H77 0.9500 .
C78 H78 0.9500 .
C79 C80 1.385(8) .
C79 C84 1.403(8) .
C80 C81 1.392(8) .
C80 H80 0.9500 .
C81 C82 1.388(8) .
C81 H81 0.9500 .
C82 C83 1.392(9) .
C83 C84 1.369(9) .
C83 H83 0.9500 .
C84 H84 0.9500 .
C85 C90 1.386(9) .
C85 C86 1.383(9) .
C86 C87 1.375(9) .
C86 H86 0.9500 .
C87 C88 1.408(8) .
C87 H87 0.9500 .
C88 C89 1.389(8) .
C89 C90 1.380(9) .
C89 H89 0.9500 .
C90 H90 0.9500 .
C91 C92 1.472(9) .
C91 H91 0.9500 .
C92 C93 1.376(8) .
C92 C96 1.389(9) .
C93 H93 0.9500 .
C94 C95 1.387(9) .
C94 H94 0.9500 .
C95 C96 1.376(9) .
C95 H95 0.9500 .
C96 H96 0.9500 .
B1 F1 1.330(5) 2
B1 F1 1.330(5) .
B1 F2 1.366(7) 2
B1 F2 1.366(7) .
B2 F6 1.341(9) .
B2 F3 1.339(11) .
B2 F5 1.353(9) .
B2 F4 1.368(11) .
B3 F10 1.296(18) .
B3 F7 1.316(19) .
B3 F8 1.341(18) .
B3 F9 1.340(17) .
N6W C11W 1.128(19) .
C11W C12W 1.360(19) .
C12W H12A 0.9800 .
C12W H12B 0.9800 .
C12W H12C 0.9800 .
B4 F14 1.283(11) .
B4 F11 1.369(13) .
B4 F13 1.391(12) .
B4 F12 1.407(14) .
B6 F02 1.337(18) .
B6 F01 1.344(18) .
B6 F04 1.357(18) .
B6 F03 1.385(18) .
N1W C1W 1.132(10) .
C1W C2W 1.473(12) .
C2W H2W1 0.9800 .
C2W H2W2 0.9800 .
C2W H2W3 0.9800 .
N2W C3W 1.112(14) .
C3W C4W 1.512(19) .
C4W H4W1 0.9800 .
C4W H4W2 0.9800 .
C4W H4W3 0.9800 .
N3W C5W 1.154(12) .
C5W C6W 1.380(13) .
C6W H6W1 0.9800 .
C6W H6W2 0.9800 .
C6W H6W3 0.9800 .
N4W C7W 1.123(10) .
C7W C8W 1.473(13) .
C8W H8W1 0.9800 .
C8W H8W2 0.9800 .
C8W H8W3 0.9800 .
N5W C9W 1.064(15) .
C9W C10W 1.428(18) .
C10W H10A 0.9800 .
C10W H10B 0.9800 .
C10W H10C 0.9800 .
C9A C10A 1.430(18) .
C10A H10D 0.9800 .
C10A H10E 0.9800 .
C10A H10F 0.9800 .
N7W C13W 1.138(18) .
C13W C14W 1.466(19) .
C14W H14A 0.9800 .
C14W H14B 0.9800 .
C14W H14C 0.9800 .
